data_4130158
loop_
_publ_author_name
'Zhang, Teng'
'Manna, Kuntal'
'Lin, Wenbin'

_publ_section_title
;
 Metal-Organic Frameworks Stabilize Solution-Inaccessible Cobalt Catalysts
 for Highly Efficient Broad-Scope Organic Transformations.
;
_journal_issue 9
_journal_name_full 'Journal of the American Chemical Society'
_journal_page_first 3241
_journal_page_last 3249
_journal_paper_doi 10.1021/jacs.6b00849
_journal_volume 138
_journal_year 2016
_chemical_formula_sum 'C25.33 H26.67 Co N4 O0.33'
_chemical_formula_weight 451.44
_space_group_crystal_system monoclinic
_space_group_IT_number 15
_space_group_name_Hall '-C 2yc'
_space_group_name_H-M_alt 'C 1 2/c 1'
_atom_sites_solution_hydrogens geom
_audit_creation_method SHELXL-2013
_cell_angle_alpha 90
_cell_angle_beta 107.914(2)
_cell_angle_gamma 90
_cell_formula_units_Z 12
_cell_length_a 25.4633(16)
_cell_length_b 12.1607(8)
_cell_length_c 22.1318(14)
_cell_measurement_temperature 100(2)
_cell_volume 6520.9(7)
_computing_structure_refinement 'SHELXL-2013 (Sheldrick, 2013)'
_diffrn_ambient_temperature 100(2)
_diffrn_measured_fraction_theta_full 0.996
_diffrn_measured_fraction_theta_max 0.996
_diffrn_radiation_type MoK\a
_diffrn_radiation_wavelength 0.71073
_diffrn_reflns_av_R_equivalents 0.0895
_diffrn_reflns_av_unetI/netI 0.0671
_diffrn_reflns_Laue_measured_fraction_full 0.996
_diffrn_reflns_Laue_measured_fraction_max 0.996
_diffrn_reflns_limit_h_max 32
_diffrn_reflns_limit_h_min -36
_diffrn_reflns_limit_k_max 17
_diffrn_reflns_limit_k_min -17
_diffrn_reflns_limit_l_max 31
_diffrn_reflns_limit_l_min -31
_diffrn_reflns_number 54875
_diffrn_reflns_point_group_measured_fraction_full 0.996
_diffrn_reflns_point_group_measured_fraction_max 0.996
_diffrn_reflns_theta_full 25.242
_diffrn_reflns_theta_max 30.590
_diffrn_reflns_theta_min 2.137
_exptl_absorpt_coefficient_mu 0.811
_exptl_absorpt_correction_T_max 0.7461
_exptl_absorpt_correction_T_min 0.6313
_exptl_absorpt_correction_type numerical
_exptl_absorpt_process_details SADABS
_exptl_crystal_colour 'blue black'
_exptl_crystal_density_diffrn 1.379
_exptl_crystal_description block
_exptl_crystal_F_000 2836
_exptl_crystal_size_max 0.28
_exptl_crystal_size_mid 0.20
_exptl_crystal_size_min 0.06
_refine_diff_density_max 2.926
_refine_diff_density_min -0.990
_refine_diff_density_rms 0.138
_refine_ls_extinction_method none
_refine_ls_goodness_of_fit_ref 1.196
_refine_ls_hydrogen_treatment constr
_refine_ls_matrix_type full
_refine_ls_number_parameters 411
_refine_ls_number_reflns 9988
_refine_ls_number_restraints 0
_refine_ls_restrained_S_all 1.196
_refine_ls_R_factor_all 0.1003
_refine_ls_R_factor_gt 0.0654
_refine_ls_shift/su_max 0.002
_refine_ls_shift/su_mean 0.000
_refine_ls_structure_factor_coef Fsqd
_refine_ls_weighting_details 'w=1/[\s^2^(Fo^2^)+(0.1000P)^2^] where P=(Fo^2^+2Fc^2^)/3'
_refine_ls_weighting_scheme calc
_refine_ls_wR_factor_gt 0.1723
_refine_ls_wR_factor_ref 0.1895
_reflns_Friedel_coverage 0.000
_reflns_number_gt 7122
_reflns_number_total 9988
_reflns_threshold_expression 'I > 2\s(I)'
_cod_data_source_file ja6b00849_si_002.cif
_cod_data_source_block C2c_a_r
_cod_original_sg_symbol_H-M 'C 2/c'
_cod_database_code 4130158
_shelx_space_group_comment
;
The symmetry employed for this shelxl refinement is uniquely defined
by the following loop, which should always be used as a source of
symmetry information in preference to the above space-group names.
They are only intended as comments.
;
_shelxl_version_number 2013-4

loop_
_space_group_symop_operation_xyz
'x, y, z'
'-x, y, -z+1/2'
'x+1/2, y+1/2, z'
'-x+1/2, y+1/2, -z+1/2'
'-x, -y, -z'
'x, -y, z-1/2'
'-x+1/2, -y+1/2, -z'
'x+1/2, -y+1/2, z-1/2'

loop_
_atom_site_label
_atom_site_type_symbol
_atom_site_fract_x
_atom_site_fract_y
_atom_site_fract_z
_atom_site_U_iso_or_equiv
_atom_site_adp_type
_atom_site_occupancy
_atom_site_site_symmetry_order
_atom_site_calc_flag
_atom_site_refinement_flags_posn
_atom_site_refinement_flags_adp
_atom_site_refinement_flags_occupancy
Co1 Co 0.35521(2) 0.59898(3) 0.42081(2) 0.01369(11) Uani 1 1 d . . .
Co2 Co 0.5000 0.06911(5) 0.2500 0.01455(13) Uani 1 2 d S T P
N3 N 0.33144(9) 0.75101(19) 0.40298(10) 0.0143(4) Uani 1 1 d . . .
N4 N 0.42358(9) 0.65478(18) 0.41110(10) 0.0129(4) Uani 1 1 d . . .
N5 N 0.31468(9) 0.46937(19) 0.37905(11) 0.0147(5) Uani 1 1 d . . .
N6 N 0.35066(9) 0.52566(19) 0.49695(11) 0.0138(4) Uani 1 1 d . . .
N7 N 0.55659(9) 0.00557(19) 0.32318(10) 0.0141(4) Uani 1 1 d . . .
N8 N 0.47235(9) 0.13119(19) 0.31591(10) 0.0150(5) Uani 1 1 d . . .
C9 C 0.32732(10) 0.4226(2) 0.48627(13) 0.0137(5) Uani 1 1 d . . .
C10 C 0.30701(10) 0.3919(2) 0.42069(13) 0.0126(5) Uani 1 1 d . . .
C11 C 0.37298(11) 0.8208(2) 0.39712(12) 0.0151(5) Uani 1 1 d . . .
C12 C 0.42397(11) 0.7666(2) 0.40195(12) 0.0132(5) Uani 1 1 d . . .
C13 C 0.55405(11) 0.0456(2) 0.38020(12) 0.0131(5) Uani 1 1 d . . .
C14 C 0.42432(11) 0.1886(2) 0.30857(13) 0.0177(5) Uani 1 1 d . . .
C15 C 0.51950(12) 0.7614(2) 0.40590(13) 0.0188(6) Uani 1 1 d . . .
H15 H 0.5522 0.7971 0.4042 0.023 Uiso 1 1 calc R U .
C16 C 0.27996(11) 0.2924(2) 0.39824(14) 0.0177(5) Uani 1 1 d . . .
H16 H 0.2761 0.2381 0.4275 0.021 Uiso 1 1 calc R U .
C17 C 0.44223(13) 0.1974(2) 0.42181(13) 0.0200(6) Uani 1 1 d . . .
H17 H 0.4315 0.2193 0.4575 0.024 Uiso 1 1 calc R U .
C18 C 0.46592(12) 0.4749(2) 0.42310(14) 0.0206(6) Uani 1 1 d . . .
H18A H 0.4496 0.4590 0.4569 0.031 Uiso 1 1 calc R U .
H18B H 0.5026 0.4413 0.4336 0.031 Uiso 1 1 calc R U .
H18C H 0.4423 0.4448 0.3828 0.031 Uiso 1 1 calc R U .
C19 C 0.28167(12) 0.7956(3) 0.40113(14) 0.0202(6) Uani 1 1 d . . .
C20 C 0.47215(11) 0.8200(2) 0.39886(13) 0.0169(5) Uani 1 1 d . . .
H20 H 0.4718 0.8971 0.3919 0.020 Uiso 1 1 calc R U .
C21 C 0.36395(13) 0.9344(2) 0.38915(13) 0.0199(6) Uani 1 1 d . . .
H21 H 0.3924 0.9811 0.3845 0.024 Uiso 1 1 calc R U .
C22 C 0.36872(11) 0.5640(2) 0.55829(13) 0.0159(5) Uani 1 1 d . . .
C23 C 0.47089(11) 0.5961(2) 0.41696(13) 0.0150(5) Uani 1 1 d . . .
C24 C 0.34276(12) 0.3957(2) 0.59812(14) 0.0193(6) Uani 1 1 d . . .
H24 H 0.3408 0.3516 0.6328 0.023 Uiso 1 1 calc R U .
C25 C 0.50512(11) 0.1081(2) 0.37670(12) 0.0140(5) Uani 1 1 d . . .
C26 C 0.32408(11) 0.3563(2) 0.53740(13) 0.0179(6) Uani 1 1 d . . .
H26 H 0.3089 0.2843 0.5296 0.022 Uiso 1 1 calc R U .
C27 C 0.60180(12) -0.0559(2) 0.32305(13) 0.0180(6) Uani 1 1 d . . .
C28 C 0.36490(11) 0.5027(3) 0.60852(14) 0.0196(6) Uani 1 1 d . . .
H28 H 0.3771 0.5321 0.6503 0.023 Uiso 1 1 calc R U .
C29 C 0.59721(12) 0.0275(2) 0.43688(13) 0.0191(6) Uani 1 1 d . . .
H29 H 0.5946 0.0555 0.4759 0.023 Uiso 1 1 calc R U .
C30 C 0.29436(12) 0.4483(2) 0.31524(13) 0.0183(6) Uani 1 1 d . . .
C31 C 0.64517(12) -0.0742(2) 0.37769(14) 0.0212(6) Uani 1 1 d . . .
H31 H 0.6762 -0.1160 0.3761 0.025 Uiso 1 1 calc R U .
C32 C 0.51876(11) 0.6468(2) 0.41573(13) 0.0184(6) Uani 1 1 d . . .
H32 H 0.5514 0.6047 0.4215 0.022 Uiso 1 1 calc R U .
C33 C 0.49009(12) 0.1420(2) 0.42987(13) 0.0178(5) Uani 1 1 d . . .
H33 H 0.5135 0.1261 0.4715 0.021 Uiso 1 1 calc R U .
C34 C 0.25928(12) 0.2735(2) 0.33457(15) 0.0213(6) Uani 1 1 d . . .
H34 H 0.2403 0.2069 0.3192 0.026 Uiso 1 1 calc R U .
C35 C 0.40838(13) 0.2220(2) 0.35938(14) 0.0210(6) Uani 1 1 d . . .
H35 H 0.3749 0.2615 0.3528 0.025 Uiso 1 1 calc R U .
C36 C 0.64293(12) -0.0304(3) 0.43559(14) 0.0238(6) Uani 1 1 d . . .
H36 H 0.6728 -0.0409 0.4734 0.029 Uiso 1 1 calc R U .
C37 C 0.60214(13) -0.1002(3) 0.26016(14) 0.0250(7) Uani 1 1 d . . .
H37A H 0.5672 -0.1379 0.2397 0.037 Uiso 1 1 calc R U .
H37B H 0.6327 -0.1523 0.2664 0.037 Uiso 1 1 calc R U .
H37C H 0.6068 -0.0395 0.2331 0.037 Uiso 1 1 calc R U .
C38 C 0.26628(12) 0.3534(3) 0.29200(14) 0.0218(6) Uani 1 1 d . . .
H38 H 0.2517 0.3418 0.2475 0.026 Uiso 1 1 calc R U .
C39 C 0.31407(14) 0.9777(3) 0.38805(14) 0.0258(7) Uani 1 1 d . . .
H39 H 0.3078 1.0547 0.3830 0.031 Uiso 1 1 calc R U .
C40 C 0.39318(12) 0.6775(2) 0.56572(14) 0.0203(6) Uani 1 1 d . . .
H40A H 0.4242 0.6791 0.5483 0.031 Uiso 1 1 calc R U .
H40B H 0.4062 0.6970 0.6109 0.031 Uiso 1 1 calc R U .
H40C H 0.3650 0.7303 0.5428 0.031 Uiso 1 1 calc R U .
C41 C 0.23915(12) 0.7152(3) 0.40765(17) 0.0289(7) Uani 1 1 d . . .
H41A H 0.2336 0.6583 0.3749 0.043 Uiso 1 1 calc R U .
H41B H 0.2042 0.7537 0.4025 0.043 Uiso 1 1 calc R U .
H41C H 0.2518 0.6810 0.4498 0.043 Uiso 1 1 calc R U .
C42 C 0.27216(14) 0.9074(3) 0.39444(15) 0.0274(7) Uani 1 1 d . . .
H42 H 0.2375 0.9368 0.3942 0.033 Uiso 1 1 calc R U .
C43 C 0.38996(14) 0.2130(3) 0.24137(15) 0.0292(7) Uani 1 1 d . . .
H43A H 0.4131 0.2476 0.2186 0.044 Uiso 1 1 calc R U .
H43B H 0.3599 0.2630 0.2417 0.044 Uiso 1 1 calc R U .
H43C H 0.3745 0.1444 0.2200 0.044 Uiso 1 1 calc R U .
C44 C 0.30552(15) 0.5355(3) 0.27316(15) 0.0298(7) Uani 1 1 d . . .
H44A H 0.2894 0.5138 0.2286 0.045 Uiso 1 1 calc R U .
H44B H 0.3455 0.5450 0.2826 0.045 Uiso 1 1 calc R U .
H44C H 0.2890 0.6050 0.2806 0.045 Uiso 1 1 calc R U .
C48 C 0.45133(19) 0.5000(4) 0.7632(2) 0.0509(11) Uiso 1 1 d . . .
C46 C 0.4707(2) 0.3888(4) 0.7499(3) 0.0609(13) Uiso 1 1 d . . .
O47 O 0.4891(3) 0.5587(6) 0.7693(3) 0.071(2) Uiso 0.5 1 d . . P

loop_
_atom_site_aniso_label
_atom_site_aniso_U_11
_atom_site_aniso_U_22
_atom_site_aniso_U_33
_atom_site_aniso_U_23
_atom_site_aniso_U_13
_atom_site_aniso_U_12
Co1 0.01438(19) 0.01051(19) 0.0162(2) 0.00183(13) 0.00480(14) -0.00114(13)
Co2 0.0158(3) 0.0195(3) 0.0079(2) 0.000 0.00285(19) 0.000
N3 0.0150(10) 0.0135(11) 0.0133(10) 0.0013(8) 0.0029(8) 0.0026(8)
N4 0.0171(11) 0.0097(11) 0.0120(10) 0.0016(8) 0.0045(8) -0.0002(8)
N5 0.0134(10) 0.0118(11) 0.0174(11) -0.0009(9) 0.0025(9) 0.0021(8)
N6 0.0115(10) 0.0120(11) 0.0182(11) 0.0007(9) 0.0050(8) 0.0006(8)
N7 0.0171(11) 0.0139(11) 0.0114(10) 0.0001(8) 0.0046(8) -0.0026(8)
N8 0.0192(11) 0.0146(11) 0.0106(10) 0.0000(8) 0.0036(9) 0.0003(9)
C9 0.0112(11) 0.0120(13) 0.0187(13) 0.0007(10) 0.0061(10) -0.0002(9)
C10 0.0115(11) 0.0099(12) 0.0170(13) 0.0013(9) 0.0052(10) -0.0004(9)
C11 0.0214(13) 0.0113(13) 0.0105(11) -0.0006(9) 0.0020(10) 0.0004(10)
C12 0.0180(12) 0.0101(12) 0.0105(11) 0.0007(9) 0.0031(10) -0.0022(9)
C13 0.0178(12) 0.0119(12) 0.0093(11) -0.0004(9) 0.0039(10) -0.0039(10)
C14 0.0198(13) 0.0143(14) 0.0192(13) 0.0003(10) 0.0064(11) 0.0022(10)
C15 0.0187(13) 0.0227(15) 0.0155(13) 0.0010(11) 0.0060(10) -0.0074(11)
C16 0.0164(12) 0.0129(13) 0.0253(14) -0.0010(11) 0.0086(11) -0.0019(10)
C17 0.0303(15) 0.0164(14) 0.0172(13) -0.0048(11) 0.0130(12) -0.0035(11)
C18 0.0208(14) 0.0143(14) 0.0279(16) 0.0052(11) 0.0094(12) 0.0028(11)
C19 0.0188(13) 0.0220(15) 0.0179(14) 0.0002(11) 0.0030(11) 0.0050(11)
C20 0.0229(14) 0.0120(13) 0.0155(13) 0.0014(10) 0.0052(11) -0.0046(10)
C21 0.0316(16) 0.0110(13) 0.0150(13) 0.0001(10) 0.0039(12) 0.0007(11)
C22 0.0158(12) 0.0161(14) 0.0168(13) -0.0007(10) 0.0063(10) 0.0024(10)
C23 0.0158(12) 0.0144(13) 0.0139(12) 0.0008(10) 0.0035(10) -0.0004(10)
C24 0.0201(14) 0.0204(15) 0.0202(14) 0.0074(11) 0.0103(11) 0.0029(11)
C25 0.0191(13) 0.0110(12) 0.0113(12) -0.0007(9) 0.0036(10) -0.0051(10)
C26 0.0150(12) 0.0150(14) 0.0242(14) 0.0024(11) 0.0068(11) -0.0006(10)
C27 0.0206(13) 0.0176(14) 0.0174(13) 0.0011(11) 0.0081(11) 0.0018(11)
C28 0.0158(13) 0.0258(16) 0.0175(13) -0.0016(11) 0.0058(11) 0.0003(11)
C29 0.0239(14) 0.0189(14) 0.0124(12) 0.0002(10) 0.0023(11) -0.0040(11)
C30 0.0191(13) 0.0171(14) 0.0157(13) 0.0009(10) 0.0008(10) 0.0023(11)
C31 0.0207(14) 0.0212(15) 0.0196(14) 0.0013(11) 0.0030(11) 0.0015(11)
C32 0.0149(12) 0.0208(15) 0.0194(14) 0.0020(11) 0.0053(10) 0.0001(11)
C33 0.0258(14) 0.0163(14) 0.0122(12) -0.0023(10) 0.0073(11) -0.0037(11)
C34 0.0196(13) 0.0158(14) 0.0286(16) -0.0072(12) 0.0075(12) -0.0036(11)
C35 0.0250(14) 0.0156(14) 0.0248(15) -0.0039(11) 0.0113(12) 0.0014(11)
C36 0.0231(14) 0.0225(16) 0.0188(14) 0.0020(12) -0.0038(11) 0.0006(12)
C37 0.0268(16) 0.0302(17) 0.0181(14) -0.0038(12) 0.0072(12) 0.0070(13)
C38 0.0211(14) 0.0216(16) 0.0194(14) -0.0036(11) 0.0012(11) 0.0029(11)
C39 0.0391(18) 0.0163(15) 0.0181(14) -0.0001(11) 0.0030(13) 0.0114(13)
C40 0.0247(14) 0.0180(14) 0.0192(14) -0.0037(11) 0.0079(11) -0.0042(11)
C41 0.0169(14) 0.0317(19) 0.0406(19) 0.0026(15) 0.0125(13) 0.0045(12)
C42 0.0282(16) 0.0266(17) 0.0246(16) -0.0004(13) 0.0038(13) 0.0124(13)
C43 0.0314(17) 0.0325(19) 0.0200(15) 0.0009(13) 0.0027(13) 0.0139(14)
C44 0.044(2) 0.0230(17) 0.0173(14) 0.0021(12) 0.0028(14) -0.0051(14)

loop_
_atom_type_symbol
_atom_type_description
_atom_type_scat_dispersion_real
_atom_type_scat_dispersion_imag
_atom_type_scat_source
C C 0.0033 0.0016 'International Tables Vol C Tables 4.2.6.8 and 6.1.1.4'
H H 0.0000 0.0000 'International Tables Vol C Tables 4.2.6.8 and 6.1.1.4'
N N 0.0061 0.0033 'International Tables Vol C Tables 4.2.6.8 and 6.1.1.4'
Co Co 0.3494 0.9721 'International Tables Vol C Tables 4.2.6.8 and 6.1.1.4'
O O 0.0106 0.0060 'International Tables Vol C Tables 4.2.6.8 and 6.1.1.4'

loop_
_geom_angle_atom_site_label_1
_geom_angle_atom_site_label_2
_geom_angle_atom_site_label_3
_geom_angle
_geom_angle_site_symmetry_1
_geom_angle_site_symmetry_3
N6 Co1 N4 123.48(9) . .
N6 Co1 N3 120.94(9) . .
N4 Co1 N3 83.06(9) . .
N6 Co1 N5 82.89(9) . .
N4 Co1 N5 126.22(9) . .
N3 Co1 N5 125.73(9) . .
N8 Co2 N8 134.59(14) . 2_655
N8 Co2 N7 82.99(9) . .
N8 Co2 N7 115.19(9) 2_655 .
N8 Co2 N7 115.19(9) . 2_655
N8 Co2 N7 82.99(9) 2_655 2_655
N7 Co2 N7 133.68(14) . 2_655
C19 N3 C11 118.6(2) . .
C19 N3 Co1 127.58(19) . .
C11 N3 Co1 113.57(17) . .
C23 N4 C12 118.9(2) . .
C23 N4 Co1 126.80(18) . .
C12 N4 Co1 114.16(17) . .
C30 N5 C10 118.5(2) . .
C30 N5 Co1 128.0(2) . .
C10 N5 Co1 113.54(17) . .
C22 N6 C9 118.3(2) . .
C22 N6 Co1 127.63(19) . .
C9 N6 Co1 114.03(18) . .
C13 N7 C27 118.1(2) . .
C13 N7 Co2 112.86(18) . .
C27 N7 Co2 127.95(18) . .
C14 N8 C25 118.0(2) . .
C14 N8 Co2 128.28(18) . .
C25 N8 Co2 113.65(18) . .
N6 C9 C26 120.7(3) . .
N6 C9 C10 114.4(2) . .
C26 C9 C10 124.8(2) . .
N5 C10 C16 120.6(2) . .
N5 C10 C9 114.8(2) . .
C16 C10 C9 124.6(2) . .
N3 C11 C21 120.8(3) . .
N3 C11 C12 114.2(2) . .
C21 C11 C12 125.0(3) . .
N4 C12 C20 120.6(2) . .
N4 C12 C11 114.8(2) . .
C20 C12 C11 124.6(2) . .
N7 C13 C29 121.3(3) . .
N7 C13 C25 115.0(2) . .
C29 C13 C25 123.7(2) . .
C35 C14 N8 122.1(3) . .
C35 C14 C43 121.6(3) . .
N8 C14 C43 116.3(2) . .
C20 C15 C32 118.6(3) . .
C20 C15 H15 120.7 . .
C32 C15 H15 120.7 . .
C34 C16 C10 120.1(3) . .
C34 C16 H16 119.9 . .
C10 C16 H16 119.9 . .
C33 C17 C35 119.1(3) . .
C33 C17 H17 120.5 . .
C35 C17 H17 120.5 . .
C23 C18 H18A 109.5 . .
C23 C18 H18B 109.5 . .
H18A C18 H18B 109.5 . .
C23 C18 H18C 109.5 . .
H18A C18 H18C 109.5 . .
H18B C18 H18C 109.5 . .
N3 C19 C42 121.6(3) . .
N3 C19 C41 115.4(3) . .
C42 C19 C41 123.0(3) . .
C15 C20 C12 120.3(3) . .
C15 C20 H20 119.8 . .
C12 C20 H20 119.8 . .
C39 C21 C11 119.8(3) . .
C39 C21 H21 120.1 . .
C11 C21 H21 120.1 . .
C28 C22 N6 122.2(3) . .
C28 C22 C40 122.9(3) . .
N6 C22 C40 114.9(2) . .
N4 C23 C32 121.5(3) . .
N4 C23 C18 115.3(2) . .
C32 C23 C18 123.2(3) . .
C26 C24 C28 119.1(3) . .
C26 C24 H24 120.5 . .
C28 C24 H24 120.5 . .
N8 C25 C33 121.2(3) . .
N8 C25 C13 114.5(2) . .
C33 C25 C13 124.3(2) . .
C24 C26 C9 119.9(3) . .
C24 C26 H26 120.0 . .
C9 C26 H26 120.0 . .
N7 C27 C31 122.0(3) . .
N7 C27 C37 116.3(2) . .
C31 C27 C37 121.6(3) . .
C22 C28 C24 119.8(3) . .
C22 C28 H28 120.1 . .
C24 C28 H28 120.1 . .
C36 C29 C13 119.8(3) . .
C36 C29 H29 120.1 . .
C13 C29 H29 120.1 . .
N5 C30 C38 122.1(3) . .
N5 C30 C44 115.2(3) . .
C38 C30 C44 122.7(3) . .
C27 C31 C36 119.4(3) . .
C27 C31 H31 120.3 . .
C36 C31 H31 120.3 . .
C23 C32 C15 120.0(3) . .
C23 C32 H32 120.0 . .
C15 C32 H32 120.0 . .
C17 C33 C25 120.0(3) . .
C17 C33 H33 120.0 . .
C25 C33 H33 120.0 . .
C16 C34 C38 119.3(3) . .
C16 C34 H34 120.3 . .
C38 C34 H34 120.3 . .
C14 C35 C17 119.5(3) . .
C14 C35 H35 120.3 . .
C17 C35 H35 120.3 . .
C29 C36 C31 119.2(3) . .
C29 C36 H36 120.4 . .
C31 C36 H36 120.4 . .
C27 C37 H37A 109.5 . .
C27 C37 H37B 109.5 . .
H37A C37 H37B 109.5 . .
C27 C37 H37C 109.5 . .
H37A C37 H37C 109.5 . .
H37B C37 H37C 109.5 . .
C30 C38 C34 119.4(3) . .
C30 C38 H38 120.3 . .
C34 C38 H38 120.3 . .
C21 C39 C42 119.5(3) . .
C21 C39 H39 120.3 . .
C42 C39 H39 120.3 . .
C22 C40 H40A 109.5 . .
C22 C40 H40B 109.5 . .
H40A C40 H40B 109.5 . .
C22 C40 H40C 109.5 . .
H40A C40 H40C 109.5 . .
H40B C40 H40C 109.5 . .
C19 C41 H41A 109.5 . .
C19 C41 H41B 109.5 . .
H41A C41 H41B 109.5 . .
C19 C41 H41C 109.5 . .
H41A C41 H41C 109.5 . .
H41B C41 H41C 109.5 . .
C19 C42 C39 119.7(3) . .
C19 C42 H42 120.2 . .
C39 C42 H42 120.2 . .
C14 C43 H43A 109.5 . .
C14 C43 H43B 109.5 . .
H43A C43 H43B 109.5 . .
C14 C43 H43C 109.5 . .
H43A C43 H43C 109.5 . .
H43B C43 H43C 109.5 . .
C30 C44 H44A 109.5 . .
C30 C44 H44B 109.5 . .
H44A C44 H44B 109.5 . .
C30 C44 H44C 109.5 . .
H44A C44 H44C 109.5 . .
H44B C44 H44C 109.5 . .
O47 C48 C46 105.3(5) . .
C46 C46 C48 112.9(3) 2_656 .
O47 O47 C48 118.7(8) 2_656 .

loop_
_geom_bond_atom_site_label_1
_geom_bond_atom_site_label_2
_geom_bond_distance
_geom_bond_site_symmetry_2
Co1 N6 1.941(2) .
Co1 N4 1.941(2) .
Co1 N3 1.947(2) .
Co1 N5 1.954(2) .
Co2 N8 1.956(2) .
Co2 N8 1.956(2) 2_655
Co2 N7 1.965(2) .
Co2 N7 1.965(2) 2_655
N3 C19 1.367(3) .
N3 C11 1.393(4) .
N4 C23 1.372(3) .
N4 C12 1.375(3) .
N5 C30 1.370(4) .
N5 C10 1.373(3) .
N6 C22 1.374(3) .
N6 C9 1.376(3) .
N7 C13 1.372(3) .
N7 C27 1.373(4) .
N8 C14 1.374(4) .
N8 C25 1.376(3) .
C9 C26 1.412(4) .
C9 C10 1.432(4) .
C10 C16 1.406(4) .
C11 C21 1.402(4) .
C11 C12 1.431(4) .
C12 C20 1.408(4) .
C13 C29 1.408(4) .
C13 C25 1.441(4) .
C14 C35 1.369(4) .
C14 C43 1.505(4) .
C15 C20 1.368(4) .
C15 C32 1.412(4) .
C15 H15 0.9500 .
C16 C34 1.363(4) .
C16 H16 0.9500 .
C17 C33 1.355(4) .
C17 C35 1.418(4) .
C17 H17 0.9500 .
C18 C23 1.488(4) .
C18 H18A 0.9800 .
C18 H18B 0.9800 .
C18 H18C 0.9800 .
C19 C42 1.381(4) .
C19 C41 1.498(4) .
C20 H20 0.9500 .
C21 C39 1.369(4) .
C21 H21 0.9500 .
C22 C28 1.367(4) .
C22 C40 1.502(4) .
C23 C32 1.374(4) .
C24 C26 1.367(4) .
C24 C28 1.408(4) .
C24 H24 0.9500 .
C25 C33 1.407(4) .
C26 H26 0.9500 .
C27 C31 1.382(4) .
C27 C37 1.495(4) .
C28 H28 0.9500 .
C29 C36 1.368(4) .
C29 H29 0.9500 .
C30 C38 1.372(4) .
C30 C44 1.495(4) .
C31 C36 1.405(4) .
C31 H31 0.9500 .
C32 H32 0.9500 .
C33 H33 0.9500 .
C34 C38 1.402(4) .
C34 H34 0.9500 .
C35 H35 0.9500 .
C36 H36 0.9500 .
C37 H37A 0.9800 .
C37 H37B 0.9800 .
C37 H37C 0.9800 .
C38 H38 0.9500 .
C39 C42 1.408(5) .
C39 H39 0.9500 .
C40 H40A 0.9800 .
C40 H40B 0.9800 .
C40 H40C 0.9800 .
C41 H41A 0.9800 .
C41 H41B 0.9800 .
C41 H41C 0.9800 .
C42 H42 0.9500 .
C43 H43A 0.9800 .
C43 H43B 0.9800 .
C43 H43C 0.9800 .
C44 H44A 0.9800 .
C44 H44B 0.9800 .
C44 H44C 0.9800 .
C48 O47 1.171(8) .
C48 C46 1.499(6) .
C46 C46 1.490(10) 2_656
O47 O47 1.153(13) 2_656
